data_9008986
loop_
_publ_author_name
'Wyckoff, R. W. G.'

_publ_section_title
;
 Second edition. Interscience Publishers, New York, New York
;
_journal_name_full 'Crystal Structures'
_journal_page_first 85
_journal_page_last 237
_journal_volume 1
_journal_year 1963
_chemical_formula_structural AuI
_chemical_formula_sum 'Au I'
_space_group_IT_number 138
_symmetry_space_group_name_Hall '-P 4ac 2ac'
_symmetry_space_group_name_H-M 'P 42/n c m :2'
_cell_angle_alpha 90
_cell_angle_beta 90
_cell_angle_gamma 90
_cell_length_a 4.35
_cell_length_b 4.35
_cell_length_c 13.73
_cell_formula_units_Z 4
_cell_volume 259.806
_database_code_amcsd 0011664
_exptl_crystal_density_diffrn 8.280
_cod_original_sg_symbol_H-M 'P 42/n c m'
_cod_database_code 9008986
_amcsd_formula_title AuI

loop_
_space_group_symop_operation_xyz
x,y,z
1/2-y,1/2-x,z
1/2+y,1/2+x,-z
1/2+y,-x,1/2-z
1/2-y,x,1/2+z
x,1/2-y,1/2+z
-x,1/2+y,1/2-z
1/2+x,1/2+y,-z
1/2-x,1/2-y,z
y,x,z
-y,-x,-z
-y,1/2+x,1/2-z
y,1/2-x,1/2+z
1/2-x,y,1/2+z
1/2+x,-y,1/2-z
-x,-y,-z

loop_
_atom_site_label
_atom_site_fract_x
_atom_site_fract_y
_atom_site_fract_z
Au 0.00000 0.00000 0.00000
I 0.25000 0.25000 0.15300

loop_
_cod_related_entry_id
_cod_related_entry_database
_cod_related_entry_code
1 AMCSD 0011664
